data_7024438
loop_
_publ_author_name
'Ehrhart, J\'er\^ome'
'Planeix, Jean-Marc'
'Kyritsakas-Gruber, Nathalie'
'Hosseini, Mir Wais'

_publ_section_title
;
 Molecular tectonics: formation and structural studies on a 2-D
 directional coordination network based on a non-centric metacyclophane
 based tecton and zinc cation.
;
_journal_issue 8
_journal_name_full 'Dalton transactions (Cambridge, England : 2003)'
_journal_page_first 2137
_journal_page_last 2146
_journal_paper_doi 10.1039/b917089h
_journal_volume 39
_journal_year 2010
_chemical_formula_moiety 'C62 H68 Cl2 Co N4 S2'
_chemical_formula_sum 'C62 H68 Cl2 Co N4 S2'
_chemical_formula_weight 1063.15
_chemical_name_systematic
;
?
;
_space_group_IT_number 14
_symmetry_cell_setting monoclinic
_symmetry_space_group_name_Hall '-P 2ybc'
_symmetry_space_group_name_H-M 'P 1 21/c 1'
_atom_sites_solution_hydrogens geom
_atom_sites_solution_primary direct
_atom_sites_solution_secondary difmap
_audit_creation_method SHELXL-97
_cell_angle_alpha 90.00
_cell_angle_beta 91.618(2)
_cell_angle_gamma 90.00
_cell_formula_units_Z 4
_cell_length_a 15.8582(6)
_cell_length_b 13.8304(6)
_cell_length_c 32.7069(12)
_cell_measurement_reflns_used 8261
_cell_measurement_temperature 173(2)
_cell_measurement_theta_max 27.25
_cell_measurement_theta_min 2.34
_cell_volume 7170.6(5)
_computing_cell_refinement 'Bruker SAINT'
_computing_data_collection 'Bruker APEX2'
_computing_data_reduction 'Bruker SAINT'
_computing_molecular_graphics 'Bruker SHELXTL'
_computing_publication_material 'Bruker SHELXTL'
_computing_structure_refinement 'SHELXL-97 (Sheldrick, 1997)'
_computing_structure_solution 'SHELXS-97 (Sheldrick, 1990)'
_diffrn_ambient_temperature 173(2)
_diffrn_measured_fraction_theta_full 0.992
_diffrn_measured_fraction_theta_max 0.992
_diffrn_measurement_device_type 'Bruker APEX-II CCD'
_diffrn_measurement_method '\f and \w scans'
_diffrn_radiation_monochromator graphite
_diffrn_radiation_source 'fine-focus sealed tube'
_diffrn_radiation_type MoK\a
_diffrn_radiation_wavelength 0.71073
_diffrn_reflns_av_R_equivalents 0.0439
_diffrn_reflns_av_sigmaI/netI 0.0656
_diffrn_reflns_limit_h_max 20
_diffrn_reflns_limit_h_min -20
_diffrn_reflns_limit_k_max 18
_diffrn_reflns_limit_k_min 0
_diffrn_reflns_limit_l_max 42
_diffrn_reflns_limit_l_min 0
_diffrn_reflns_number 45269
_diffrn_reflns_theta_full 27.57
_diffrn_reflns_theta_max 27.57
_diffrn_reflns_theta_min 1.25
_diffrn_standards_number 0
_exptl_absorpt_coefficient_mu 0.405
_exptl_absorpt_correction_T_max 0.9840
_exptl_absorpt_correction_T_min 0.9761
_exptl_absorpt_correction_type multi-scan
_exptl_absorpt_process_details sadabs
_exptl_crystal_colour colorless
_exptl_crystal_density_diffrn 0.985
_exptl_crystal_density_meas ?
_exptl_crystal_density_method 'not measured'
_exptl_crystal_description prism
_exptl_crystal_F_000 2244
_exptl_crystal_size_max 0.06
_exptl_crystal_size_mid 0.04
_exptl_crystal_size_min 0.04
_platon_squeeze_details
;
;
_refine_diff_density_max 1.572
_refine_diff_density_min -1.987
_refine_diff_density_rms 0.168
_refine_ls_extinction_method none
_refine_ls_goodness_of_fit_ref 1.263
_refine_ls_hydrogen_treatment constr
_refine_ls_matrix_type full
_refine_ls_number_parameters 630
_refine_ls_number_reflns 16440
_refine_ls_number_restraints 3
_refine_ls_restrained_S_all 1.267
_refine_ls_R_factor_all 0.1480
_refine_ls_R_factor_gt 0.1026
_refine_ls_shift/su_max 0.021
_refine_ls_shift/su_mean 0.005
_refine_ls_structure_factor_coef Fsqd
_refine_ls_weighting_details 'calc w=1/[\s^2^(Fo^2^)+(0.2000P)^2^+0.0000P] where P=(Fo^2^+2Fc^2^)/3'
_refine_ls_weighting_scheme calc
_refine_ls_wR_factor_gt 0.3039
_refine_ls_wR_factor_ref 0.340
_reflns_number_gt 9347
_reflns_number_total 16440
_reflns_threshold_expression >2sigma(I)
_cod_data_source_file b917089h.txt
_cod_data_source_block e1579a
_cod_depositor_comments
;
The following automatic conversions were performed:

'_symmetry_cell_setting' value 'Monoclinic' changed to 'monoclinic'
according to /home/saulius/struct/CIF-dictionaries/cif_core.dic
dictionary named 'cif_core.dic' version 2.4.2 from 2011-04-26.

Automatic conversion script
Id: cif_fix_values 1891 2012-01-12 08:04:46Z andrius 

The following automatic conversions were performed:

'_exptl_crystal_density_meas' value 'none' was changed to '?' - the
value is perceived as not measured.

Automatic conversion script
Id: cif_fix_values 3008 2015-01-20 13:52:24Z robertas 
;
_cod_original_sg_symbol_H-M P2(1)/c
_cod_database_code 7024438

loop_
_symmetry_equiv_pos_as_xyz
'x, y, z'
'-x, y+1/2, -z+1/2'
'-x, -y, -z'
'x, -y-1/2, z-1/2'

loop_
_atom_site_label
_atom_site_type_symbol
_atom_site_fract_x
_atom_site_fract_y
_atom_site_fract_z
_atom_site_U_iso_or_equiv
_atom_site_adp_type
_atom_site_occupancy
_atom_site_symmetry_multiplicity
_atom_site_calc_flag
_atom_site_refinement_flags
C53 C 0.7421(4) 0.3687(4) 0.48447(15) 0.065(2) Uani 1 1 d G
C54 C 0.6598(4) 0.3574(5) 0.4696(2) 0.109(4) Uani 1 1 d G
H54 H 0.6220 0.3160 0.4833 0.130 Uiso 1 1 calc R
C55 C 0.6326(4) 0.4065(7) 0.4345(2) 0.109(4) Uani 1 1 d G
H55 H 0.5764 0.3988 0.4243 0.130 Uiso 1 1 calc R
C56 C 0.6879(6) 0.4670(6) 0.41442(17) 0.109(4) Uani 1 1 d GD
C57 C 0.7702(5) 0.4783(4) 0.42932(18) 0.109(4) Uani 1 1 d G
H57 H 0.8080 0.5196 0.4156 0.130 Uiso 1 1 calc R
C58 C 0.7974(4) 0.4291(4) 0.46435(17) 0.075(3) Uani 1 1 d G
H58 H 0.8537 0.4369 0.4745 0.090 Uiso 1 1 calc R
Co1 Co 1.01677(5) -0.44249(5) 0.65472(2) 0.0292(2) Uani 1 1 d .
Cl1 Cl 0.91765(11) -0.42169(13) 0.70052(5) 0.0497(4) Uani 1 1 d .
Cl2 Cl 1.06939(15) -0.59061(13) 0.65056(6) 0.0656(6) Uani 1 1 d .
C1 C 0.8266(3) -0.0325(4) 0.55981(16) 0.0268(11) Uani 1 1 d .
C2 C 0.8833(3) -0.1018(4) 0.57626(16) 0.0298(11) Uani 1 1 d .
C3 C 0.8507(3) -0.1816(4) 0.59647(16) 0.0283(11) Uani 1 1 d .
C4 C 0.7644(3) -0.1954(4) 0.60079(16) 0.0288(11) Uani 1 1 d .
C5 C 0.7086(3) -0.1245(4) 0.58539(16) 0.0255(10) Uani 1 1 d .
C6 C 0.7402(3) -0.0451(4) 0.56356(15) 0.0260(11) Uani 1 1 d .
C7 C 0.9776(3) -0.0935(4) 0.5706(2) 0.0368(13) Uani 1 1 d .
H7A H 1.0025 -0.0537 0.5926 0.055 Uiso 1 1 calc R
H7B H 0.9881 -0.0635 0.5441 0.055 Uiso 1 1 calc R
H7C H 1.0030 -0.1581 0.5715 0.055 Uiso 1 1 calc R
C8 C 0.9110(3) -0.2551(4) 0.61476(15) 0.0282(11) Uani 1 1 d .
H8A H 0.9649 -0.2230 0.6225 0.034 Uiso 1 1 calc R
H8B H 0.8869 -0.2825 0.6398 0.034 Uiso 1 1 calc R
N1 N 0.9271(3) -0.3329(3) 0.58593(13) 0.0285(10) Uani 1 1 d .
N2 N 0.9677(3) -0.4152(3) 0.59809(15) 0.0345(11) Uani 1 1 d .
C9 C 0.9727(4) -0.4691(5) 0.56523(19) 0.0493(17) Uani 1 1 d .
H9 H 0.9979 -0.5314 0.5647 0.059 Uiso 1 1 calc R
C10 C 0.9362(5) -0.4232(5) 0.5311(2) 0.058(2) Uani 1 1 d .
H10 H 0.9316 -0.4470 0.5039 0.069 Uiso 1 1 calc R
C11 C 0.9087(5) -0.3365(5) 0.54546(17) 0.0496(18) Uani 1 1 d .
H11 H 0.8813 -0.2873 0.5297 0.060 Uiso 1 1 calc R
C12 C 0.7331(4) -0.2842(4) 0.6215(2) 0.0389(14) Uani 1 1 d .
H12A H 0.7761 -0.3351 0.6204 0.058 Uiso 1 1 calc R
H12B H 0.6811 -0.3065 0.6076 0.058 Uiso 1 1 calc R
H12C H 0.7217 -0.2694 0.6501 0.058 Uiso 1 1 calc R
C13 C 0.6792(3) 0.0241(4) 0.54312(17) 0.0322(12) Uani 1 1 d .
H13A H 0.6679 0.0778 0.5617 0.048 Uiso 1 1 calc R
H13B H 0.6263 -0.0097 0.5363 0.048 Uiso 1 1 calc R
H13C H 0.7036 0.0492 0.5181 0.048 Uiso 1 1 calc R
C14 C 0.6137(3) -0.1370(4) 0.58966(18) 0.0292(11) Uani 1 1 d .
H14A H 0.5892 -0.1518 0.5622 0.035 Uiso 1 1 calc R
H14B H 0.6046 -0.1945 0.6070 0.035 Uiso 1 1 calc R
C15 C 0.5636(3) -0.0542(4) 0.60721(17) 0.0269(11) Uani 1 1 d .
C16 C 0.4857(3) -0.0316(4) 0.58879(18) 0.0319(12) Uani 1 1 d .
C17 C 0.4374(3) 0.0452(4) 0.60515(18) 0.0318(12) Uani 1 1 d .
C18 C 0.4682(3) 0.0970(4) 0.63914(18) 0.0334(12) Uani 1 1 d .
C19 C 0.5454(3) 0.0725(4) 0.65786(17) 0.0297(11) Uani 1 1 d .
C20 C 0.5920(3) -0.0062(4) 0.64269(16) 0.0269(11) Uani 1 1 d .
C21 C 0.4510(4) -0.0897(5) 0.5532(2) 0.0445(15) Uani 1 1 d .
H21A H 0.4879 -0.0825 0.5299 0.067 Uiso 1 1 calc R
H21B H 0.3943 -0.0665 0.5456 0.067 Uiso 1 1 calc R
H21C H 0.4481 -0.1581 0.5610 0.067 Uiso 1 1 calc R
C22 C 0.3519(4) 0.0670(4) 0.58668(19) 0.0361(13) Uani 1 1 d .
C23 C 0.2807(4) 0.0395(5) 0.6062(2) 0.0461(16) Uani 1 1 d .
H23 H 0.2856 0.0025 0.6306 0.055 Uiso 1 1 calc R
C24 C 0.2011(4) 0.0651(5) 0.5908(2) 0.0469(16) Uani 1 1 d .
H24 H 0.1523 0.0462 0.6049 0.056 Uiso 1 1 calc R
C25 C 0.1927(4) 0.1172(4) 0.55540(18) 0.0375(13) Uani 1 1 d .
C26 C 0.2636(5) 0.1418(6) 0.5348(2) 0.059(2) Uani 1 1 d .
H26 H 0.2589 0.1761 0.5097 0.070 Uiso 1 1 calc R
C27 C 0.3413(4) 0.1166(6) 0.5507(3) 0.062(2) Uani 1 1 d .
H27 H 0.3900 0.1343 0.5362 0.075 Uiso 1 1 calc R
S1 S 0.09144(10) 0.14995(13) 0.53510(5) 0.0479(4) Uani 1 1 d .
C28 C 0.0634(5) 0.2472(6) 0.5679(2) 0.0584(19) Uani 1 1 d .
H28A H 0.0662 0.2252 0.5964 0.088 Uiso 1 1 calc R
H28B H 0.0060 0.2687 0.5609 0.088 Uiso 1 1 calc R
H28C H 0.1028 0.3010 0.5645 0.088 Uiso 1 1 calc R
C29 C 0.4157(4) 0.1788(5) 0.6555(2) 0.0495(17) Uani 1 1 d .
H29A H 0.3614 0.1812 0.6405 0.074 Uiso 1 1 calc R
H29B H 0.4456 0.2401 0.6520 0.074 Uiso 1 1 calc R
H29C H 0.4061 0.1681 0.6846 0.074 Uiso 1 1 calc R
C30 C 0.6694(3) -0.0403(4) 0.66566(18) 0.0333(12) Uani 1 1 d .
H30A H 0.6772 -0.1096 0.6609 0.050 Uiso 1 1 calc R
H30B H 0.6631 -0.0285 0.6950 0.050 Uiso 1 1 calc R
H30C H 0.7187 -0.0049 0.6561 0.050 Uiso 1 1 calc R
C31 C 0.5754(4) 0.1268(4) 0.69667(18) 0.0360(13) Uani 1 1 d .
H31A H 0.5387 0.1841 0.6997 0.043 Uiso 1 1 calc R
H31B H 0.5658 0.0842 0.7204 0.043 Uiso 1 1 calc R
C32 C 0.6657(4) 0.1609(4) 0.69955(18) 0.0348(12) Uani 1 1 d .
C33 C 0.7194(4) 0.1371(4) 0.73311(16) 0.0348(13) Uani 1 1 d .
C34 C 0.8019(4) 0.1722(4) 0.73520(17) 0.0369(13) Uani 1 1 d .
C35 C 0.8323(4) 0.2353(5) 0.70578(18) 0.0384(14) Uani 1 1 d .
C36 C 0.7811(4) 0.2579(4) 0.67112(18) 0.0337(12) Uani 1 1 d .
C37 C 0.6981(3) 0.2231(4) 0.66871(18) 0.0319(12) Uani 1 1 d .
C38 C 0.6877(5) 0.0750(5) 0.7672(2) 0.0518(17) Uani 1 1 d .
H38A H 0.6890 0.0069 0.7589 0.078 Uiso 1 1 calc R
H38B H 0.6296 0.0934 0.7731 0.078 Uiso 1 1 calc R
H38C H 0.7237 0.0841 0.7917 0.078 Uiso 1 1 calc R
C39 C 0.8610(4) 0.1380(5) 0.76874(17) 0.0408(15) Uani 1 1 d .
H39A H 0.8505 0.0684 0.7737 0.049 Uiso 1 1 calc R
H39B H 0.9197 0.1447 0.7596 0.049 Uiso 1 1 calc R
N3 N 0.8526(3) 0.1906(4) 0.80714(14) 0.0353(11) Uani 1 1 d .
N4 N 0.8940(3) 0.1596(3) 0.84172(13) 0.0301(10) Uani 1 1 d .
C40 C 0.8678(4) 0.2177(5) 0.87108(18) 0.0387(14) Uani 1 1 d .
H40 H 0.8856 0.2129 0.8990 0.046 Uiso 1 1 calc R
C41 C 0.8119(5) 0.2856(6) 0.8561(2) 0.0546(19) Uani 1 1 d .
H41 H 0.7850 0.3354 0.8709 0.065 Uiso 1 1 calc R
C42 C 0.8032(5) 0.2660(6) 0.8151(2) 0.058(2) Uani 1 1 d .
H42 H 0.7684 0.2999 0.7958 0.070 Uiso 1 1 calc R
C43 C 0.9174(4) 0.2818(6) 0.7125(2) 0.059(2) Uani 1 1 d .
H43A H 0.9360 0.2735 0.7411 0.088 Uiso 1 1 calc R
H43B H 0.9134 0.3509 0.7061 0.088 Uiso 1 1 calc R
H43C H 0.9582 0.2512 0.6946 0.088 Uiso 1 1 calc R
C44 C 0.6393(4) 0.2557(5) 0.6343(2) 0.0425(15) Uani 1 1 d .
H44A H 0.6582 0.3183 0.6240 0.064 Uiso 1 1 calc R
H44B H 0.5820 0.2620 0.6445 0.064 Uiso 1 1 calc R
H44C H 0.6396 0.2078 0.6122 0.064 Uiso 1 1 calc R
C45 C 0.8142(4) 0.3204(4) 0.63749(18) 0.0382(13) Uani 1 1 d .
H45A H 0.8743 0.3341 0.6441 0.046 Uiso 1 1 calc R
H45B H 0.7839 0.3829 0.6383 0.046 Uiso 1 1 calc R
C46 C 0.8084(4) 0.2835(4) 0.59383(19) 0.0360(13) Uani 1 1 d .
C47 C 0.7769(4) 0.3425(4) 0.5620(2) 0.0437(15) Uani 1 1 d .
C48 C 0.7752(4) 0.3074(4) 0.5212(2) 0.0409(14) Uani 1 1 d .
C49 C 0.8004(3) 0.2132(4) 0.51241(17) 0.0316(12) Uani 1 1 d .
C50 C 0.8311(3) 0.1545(4) 0.54436(17) 0.0307(12) Uani 1 1 d .
C51 C 0.8378(3) 0.1905(4) 0.58449(17) 0.0300(11) Uani 1 1 d .
C52 C 0.7489(6) 0.4461(5) 0.5706(3) 0.067(2) Uani 1 1 d .
H52A H 0.6969 0.4449 0.5861 0.101 Uiso 1 1 calc R
H52B H 0.7385 0.4802 0.5447 0.101 Uiso 1 1 calc R
H52C H 0.7932 0.4796 0.5866 0.101 Uiso 1 1 calc R
S2 S 0.6367(2) 0.5261(2) 0.37052(8) 0.109(4) Uani 1 1 d D
C59 C 0.7135(6) 0.6071(6) 0.3612(3) 0.109(4) Uani 1 1 d D
H59A H 0.7372 0.6315 0.3872 0.130 Uiso 1 1 calc R
H59B H 0.6898 0.6611 0.3452 0.130 Uiso 1 1 calc R
H59C H 0.7581 0.5758 0.3458 0.130 Uiso 1 1 calc R
C60 C 0.7965(4) 0.1776(5) 0.46936(19) 0.0467(16) Uani 1 1 d .
H60A H 0.7690 0.2263 0.4518 0.070 Uiso 1 1 calc R
H60B H 0.7642 0.1173 0.4679 0.070 Uiso 1 1 calc R
H60C H 0.8539 0.1659 0.4601 0.070 Uiso 1 1 calc R
C61 C 0.8822(4) 0.1292(4) 0.61747(18) 0.0355(12) Uani 1 1 d .
H61A H 0.8410 0.0866 0.6301 0.053 Uiso 1 1 calc R
H61B H 0.9078 0.1716 0.6384 0.053 Uiso 1 1 calc R
H61C H 0.9262 0.0900 0.6051 0.053 Uiso 1 1 calc R
C62 C 0.8604(3) 0.0519(4) 0.53474(17) 0.0318(12) Uani 1 1 d .
H62A H 0.8459 0.0389 0.5056 0.038 Uiso 1 1 calc R
H62B H 0.9227 0.0509 0.5376 0.038 Uiso 1 1 calc R

loop_
_atom_site_aniso_label
_atom_site_aniso_U_11
_atom_site_aniso_U_22
_atom_site_aniso_U_33
_atom_site_aniso_U_23
_atom_site_aniso_U_13
_atom_site_aniso_U_12
C53 0.087(6) 0.054(5) 0.055(5) 0.016(4) -0.018(4) 0.005(4)
C54 0.107(9) 0.092(8) 0.124(10) 0.037(7) -0.047(7) 0.004(6)
C55 0.107(9) 0.092(8) 0.124(10) 0.037(7) -0.047(7) 0.004(6)
C56 0.107(9) 0.092(8) 0.124(10) 0.037(7) -0.047(7) 0.004(6)
C57 0.107(9) 0.092(8) 0.124(10) 0.037(7) -0.047(7) 0.004(6)
C58 0.141(9) 0.044(4) 0.039(4) 0.010(3) 0.001(5) 0.022(5)
Co1 0.0343(4) 0.0280(4) 0.0251(4) 0.0021(3) -0.0044(3) 0.0058(3)
Cl1 0.0479(9) 0.0598(10) 0.0421(9) 0.0113(8) 0.0123(7) 0.0057(7)
Cl2 0.1004(16) 0.0411(9) 0.0553(11) 0.0079(8) 0.0042(10) 0.0321(9)
C1 0.025(3) 0.031(3) 0.023(2) 0.002(2) -0.005(2) 0.009(2)
C2 0.025(3) 0.038(3) 0.026(3) -0.004(2) -0.005(2) 0.010(2)
C3 0.025(3) 0.035(3) 0.024(3) -0.002(2) -0.003(2) 0.011(2)
C4 0.031(3) 0.031(3) 0.024(3) 0.001(2) -0.003(2) 0.010(2)
C5 0.024(2) 0.024(2) 0.029(3) -0.001(2) -0.002(2) 0.0037(18)
C6 0.024(2) 0.032(3) 0.021(2) 0.004(2) -0.0046(19) 0.0085(19)
C7 0.026(3) 0.040(3) 0.044(3) 0.001(3) -0.001(2) 0.010(2)
C8 0.033(3) 0.032(3) 0.020(2) -0.003(2) -0.005(2) 0.017(2)
N1 0.036(2) 0.027(2) 0.021(2) -0.0030(17) -0.0084(18) 0.0112(18)
N2 0.043(3) 0.029(2) 0.032(3) -0.0067(19) -0.006(2) 0.0144(19)
C9 0.063(4) 0.054(4) 0.029(3) -0.018(3) -0.012(3) 0.030(3)
C10 0.085(6) 0.057(4) 0.030(3) -0.017(3) -0.016(3) 0.033(4)
C11 0.068(5) 0.061(4) 0.019(3) -0.002(3) -0.012(3) 0.031(3)
C12 0.039(3) 0.033(3) 0.044(3) 0.008(3) 0.006(3) 0.008(2)
C13 0.025(3) 0.038(3) 0.033(3) 0.011(2) -0.007(2) 0.008(2)
C14 0.024(3) 0.026(3) 0.037(3) 0.002(2) 0.001(2) 0.0050(19)
C15 0.021(2) 0.028(3) 0.032(3) 0.004(2) 0.001(2) 0.0029(19)
C16 0.021(2) 0.036(3) 0.038(3) 0.007(2) -0.003(2) 0.001(2)
C17 0.020(2) 0.037(3) 0.039(3) 0.006(2) -0.002(2) 0.002(2)
C18 0.026(3) 0.035(3) 0.040(3) -0.001(2) -0.003(2) 0.007(2)
C19 0.024(2) 0.033(3) 0.032(3) 0.002(2) -0.001(2) 0.003(2)
C20 0.022(2) 0.027(3) 0.031(3) 0.007(2) -0.003(2) 0.0034(19)
C21 0.033(3) 0.057(4) 0.044(4) -0.007(3) -0.009(3) 0.007(3)
C22 0.032(3) 0.041(3) 0.035(3) 0.002(3) -0.004(2) 0.013(2)
C23 0.032(3) 0.051(4) 0.055(4) 0.018(3) -0.005(3) -0.002(3)
C24 0.027(3) 0.053(4) 0.060(4) 0.008(3) -0.008(3) -0.003(3)
C25 0.033(3) 0.045(3) 0.035(3) 0.000(3) -0.004(2) 0.015(2)
C26 0.050(4) 0.075(5) 0.051(4) 0.017(4) 0.004(3) 0.024(4)
C27 0.034(4) 0.089(6) 0.065(5) 0.029(4) 0.011(3) 0.020(4)
S1 0.0367(8) 0.0563(10) 0.0499(10) -0.0083(8) -0.0136(7) 0.0194(7)
C28 0.051(4) 0.060(5) 0.064(5) -0.011(4) 0.003(4) 0.019(3)
C29 0.028(3) 0.043(4) 0.076(5) -0.015(3) -0.009(3) 0.010(2)
C30 0.028(3) 0.038(3) 0.034(3) 0.003(2) -0.003(2) 0.004(2)
C31 0.035(3) 0.040(3) 0.033(3) -0.004(2) -0.003(2) 0.006(2)
C32 0.039(3) 0.034(3) 0.031(3) 0.000(2) -0.004(2) 0.007(2)
C33 0.045(3) 0.039(3) 0.020(3) -0.005(2) -0.007(2) 0.007(2)
C34 0.044(3) 0.042(3) 0.025(3) -0.012(2) -0.014(2) 0.010(2)
C35 0.033(3) 0.053(4) 0.029(3) -0.014(3) -0.007(2) -0.004(2)
C36 0.037(3) 0.028(3) 0.035(3) -0.006(2) -0.008(2) 0.001(2)
C37 0.035(3) 0.025(3) 0.036(3) -0.003(2) -0.006(2) 0.003(2)
C38 0.071(5) 0.054(4) 0.029(3) 0.000(3) -0.009(3) -0.004(3)
C39 0.047(4) 0.052(4) 0.023(3) -0.013(3) -0.010(2) 0.016(3)
N3 0.035(3) 0.044(3) 0.026(2) -0.011(2) -0.007(2) 0.005(2)
N4 0.026(2) 0.041(3) 0.022(2) -0.0039(19) -0.0005(18) -0.0053(18)
C40 0.042(3) 0.048(3) 0.027(3) -0.014(3) 0.000(2) -0.005(3)
C41 0.056(4) 0.064(5) 0.044(4) -0.026(3) -0.007(3) 0.021(3)
C42 0.064(5) 0.061(5) 0.049(4) -0.015(4) -0.010(4) 0.031(4)
C43 0.048(4) 0.085(6) 0.043(4) -0.013(4) -0.010(3) -0.014(4)
C44 0.042(3) 0.036(3) 0.048(4) 0.010(3) -0.012(3) -0.002(2)
C45 0.043(3) 0.033(3) 0.039(3) -0.004(2) -0.005(3) -0.008(2)
C46 0.033(3) 0.030(3) 0.044(3) 0.007(2) -0.007(3) -0.005(2)
C47 0.044(3) 0.029(3) 0.057(4) 0.017(3) -0.012(3) -0.004(2)
C48 0.044(3) 0.034(3) 0.045(4) 0.008(3) -0.010(3) -0.005(2)
C49 0.024(3) 0.037(3) 0.033(3) 0.012(2) -0.002(2) 0.000(2)
C50 0.023(3) 0.038(3) 0.031(3) 0.012(2) -0.006(2) -0.003(2)
C51 0.028(3) 0.031(3) 0.031(3) 0.009(2) -0.007(2) -0.004(2)
C52 0.085(6) 0.033(4) 0.082(6) 0.016(4) -0.016(5) -0.007(3)
S2 0.107(9) 0.092(8) 0.124(10) 0.037(7) -0.047(7) 0.004(6)
C59 0.107(9) 0.092(8) 0.124(10) 0.037(7) -0.047(7) 0.004(6)
C60 0.046(4) 0.056(4) 0.037(3) 0.021(3) -0.007(3) -0.009(3)
C61 0.037(3) 0.037(3) 0.032(3) 0.005(2) -0.008(2) 0.005(2)
C62 0.024(3) 0.042(3) 0.030(3) 0.010(2) -0.002(2) 0.005(2)

loop_
_atom_type_symbol
_atom_type_description
_atom_type_scat_dispersion_real
_atom_type_scat_dispersion_imag
_atom_type_scat_source
C C 0.0033 0.0016 'International Tables Vol C Tables 4.2.6.8 and 6.1.1.4'
N N 0.0061 0.0033 'International Tables Vol C Tables 4.2.6.8 and 6.1.1.4'
S S 0.1246 0.1234 'International Tables Vol C Tables 4.2.6.8 and 6.1.1.4'
H H 0.0000 0.0000 'International Tables Vol C Tables 4.2.6.8 and 6.1.1.4'
Co Co 0.3494 0.9721 'International Tables Vol C Tables 4.2.6.8 and 6.1.1.4'
Cl Cl 0.1484 0.1585 'International Tables Vol C Tables 4.2.6.8 and 6.1.1.4'

loop_
_geom_angle_atom_site_label_1
_geom_angle_atom_site_label_2
_geom_angle_atom_site_label_3
_geom_angle
_geom_angle_site_symmetry_1
_geom_angle_site_symmetry_3
C54 C53 C58 120.0 . .
C54 C53 C48 120.3(4) . .
C58 C53 C48 119.4(4) . .
C55 C54 C53 120.0 . .
C55 C54 H54 120.0 . .
C53 C54 H54 120.0 . .
C56 C55 C54 120.0 . .
C56 C55 H55 120.0 . .
C54 C55 H55 120.0 . .
C55 C56 C57 120.0 . .
C55 C56 S2 111.7(5) . .
C57 C56 S2 128.2(5) . .
C58 C57 C56 120.0 . .
C58 C57 H57 120.0 . .
C56 C57 H57 120.0 . .
C57 C58 C53 120.0 . .
C57 C58 H58 120.0 . .
C53 C58 H58 120.0 . .
N4 Co1 N2 100.08(19) 2_746 .
N4 Co1 Cl2 112.90(14) 2_746 .
N2 Co1 Cl2 104.58(14) . .
N4 Co1 Cl1 112.47(14) 2_746 .
N2 Co1 Cl1 109.38(15) . .
Cl2 Co1 Cl1 115.83(8) . .
C6 C1 C2 120.0(5) . .
C6 C1 C62 120.3(4) . .
C2 C1 C62 119.6(5) . .
C3 C2 C1 118.6(5) . .
C3 C2 C7 119.8(5) . .
C1 C2 C7 121.5(5) . .
C2 C3 C4 122.3(5) . .
C2 C3 C8 118.9(5) . .
C4 C3 C8 118.8(5) . .
C3 C4 C5 118.6(5) . .
C3 C4 C12 119.8(5) . .
C5 C4 C12 121.6(5) . .
C4 C5 C6 119.8(5) . .
C4 C5 C14 120.1(5) . .
C6 C5 C14 120.0(4) . .
C1 C6 C5 120.5(4) . .
C1 C6 C13 120.2(5) . .
C5 C6 C13 119.2(5) . .
C2 C7 H7A 109.5 . .
C2 C7 H7B 109.5 . .
H7A C7 H7B 109.5 . .
C2 C7 H7C 109.5 . .
H7A C7 H7C 109.5 . .
H7B C7 H7C 109.5 . .
N1 C8 C3 111.2(4) . .
N1 C8 H8A 109.4 . .
C3 C8 H8A 109.4 . .
N1 C8 H8B 109.4 . .
C3 C8 H8B 109.4 . .
H8A C8 H8B 108.0 . .
C11 N1 N2 110.1(5) . .
C11 N1 C8 128.7(5) . .
N2 N1 C8 121.2(4) . .
C9 N2 N1 105.9(5) . .
C9 N2 Co1 127.8(4) . .
N1 N2 Co1 126.1(3) . .
N2 C9 C10 111.3(6) . .
N2 C9 H9 124.3 . .
C10 C9 H9 124.3 . .
C11 C10 C9 104.7(5) . .
C11 C10 H10 127.6 . .
C9 C10 H10 127.6 . .
N1 C11 C10 107.9(5) . .
N1 C11 H11 126.0 . .
C10 C11 H11 126.0 . .
C4 C12 H12A 109.5 . .
C4 C12 H12B 109.5 . .
H12A C12 H12B 109.5 . .
C4 C12 H12C 109.5 . .
H12A C12 H12C 109.5 . .
H12B C12 H12C 109.5 . .
C6 C13 H13A 109.5 . .
C6 C13 H13B 109.5 . .
H13A C13 H13B 109.5 . .
C6 C13 H13C 109.5 . .
H13A C13 H13C 109.5 . .
H13B C13 H13C 109.5 . .
C15 C14 C5 118.6(4) . .
C15 C14 H14A 107.7 . .
C5 C14 H14A 107.7 . .
C15 C14 H14B 107.7 . .
C5 C14 H14B 107.7 . .
H14A C14 H14B 107.1 . .
C16 C15 C20 120.9(5) . .
C16 C15 C14 118.2(5) . .
C20 C15 C14 120.8(5) . .
C15 C16 C17 118.9(5) . .
C15 C16 C21 121.0(5) . .
C17 C16 C21 120.1(5) . .
C18 C17 C16 120.2(5) . .
C18 C17 C22 120.6(5) . .
C16 C17 C22 119.2(5) . .
C19 C18 C17 120.4(5) . .
C19 C18 C29 120.8(5) . .
C17 C18 C29 118.8(5) . .
C18 C19 C20 119.6(5) . .
C18 C19 C31 119.4(5) . .
C20 C19 C31 120.8(5) . .
C15 C20 C19 119.7(5) . .
C15 C20 C30 120.5(5) . .
C19 C20 C30 119.7(5) . .
C16 C21 H21A 109.5 . .
C16 C21 H21B 109.5 . .
H21A C21 H21B 109.5 . .
C16 C21 H21C 109.5 . .
H21A C21 H21C 109.5 . .
H21B C21 H21C 109.5 . .
C23 C22 C27 117.3(6) . .
C23 C22 C17 120.4(5) . .
C27 C22 C17 122.3(6) . .
C22 C23 C24 120.9(6) . .
C22 C23 H23 119.6 . .
C24 C23 H23 119.6 . .
C25 C24 C23 120.5(6) . .
C25 C24 H24 119.8 . .
C23 C24 H24 119.8 . .
C24 C25 C26 119.0(6) . .
C24 C25 S1 121.1(5) . .
C26 C25 S1 119.9(5) . .
C25 C26 C27 119.6(7) . .
C25 C26 H26 120.2 . .
C27 C26 H26 120.2 . .
C26 C27 C22 122.7(7) . .
C26 C27 H27 118.6 . .
C22 C27 H27 118.6 . .
C25 S1 C28 101.8(3) . .
S1 C28 H28A 109.5 . .
S1 C28 H28B 109.5 . .
H28A C28 H28B 109.5 . .
S1 C28 H28C 109.5 . .
H28A C28 H28C 109.5 . .
H28B C28 H28C 109.5 . .
C18 C29 H29A 109.5 . .
C18 C29 H29B 109.5 . .
H29A C29 H29B 109.5 . .
C18 C29 H29C 109.5 . .
H29A C29 H29C 109.5 . .
H29B C29 H29C 109.5 . .
C20 C30 H30A 109.5 . .
C20 C30 H30B 109.5 . .
H30A C30 H30B 109.5 . .
C20 C30 H30C 109.5 . .
H30A C30 H30C 109.5 . .
H30B C30 H30C 109.5 . .
C32 C31 C19 118.4(5) . .
C32 C31 H31A 107.7 . .
C19 C31 H31A 107.7 . .
C32 C31 H31B 107.7 . .
C19 C31 H31B 107.7 . .
H31A C31 H31B 107.1 . .
C33 C32 C37 117.9(5) . .
C33 C32 C31 121.9(5) . .
C37 C32 C31 120.2(5) . .
C34 C33 C32 120.2(5) . .
C34 C33 C38 119.7(5) . .
C32 C33 C38 120.2(6) . .
C33 C34 C35 121.7(5) . .
C33 C34 C39 119.5(6) . .
C35 C34 C39 118.8(6) . .
C34 C35 C36 119.4(5) . .
C34 C35 C43 119.5(6) . .
C36 C35 C43 121.0(6) . .
C37 C36 C35 119.2(5) . .
C37 C36 C45 120.1(5) . .
C35 C36 C45 120.7(5) . .
C36 C37 C32 121.5(5) . .
C36 C37 C44 120.0(5) . .
C32 C37 C44 118.5(5) . .
C33 C38 H38A 109.5 . .
C33 C38 H38B 109.5 . .
H38A C38 H38B 109.5 . .
C33 C38 H38C 109.5 . .
H38A C38 H38C 109.5 . .
H38B C38 H38C 109.5 . .
N3 C39 C34 113.7(5) . .
N3 C39 H39A 108.8 . .
C34 C39 H39A 108.8 . .
N3 C39 H39B 108.8 . .
C34 C39 H39B 108.8 . .
H39A C39 H39B 107.7 . .
C42 N3 N4 110.9(5) . .
C42 N3 C39 128.7(5) . .
N4 N3 C39 120.2(5) . .
C40 N4 N3 104.8(5) . .
C40 N4 Co1 128.4(4) . 2_756
N3 N4 Co1 126.5(3) . 2_756
N4 C40 C41 111.7(6) . .
N4 C40 H40 124.2 . .
C41 C40 H40 124.2 . .
C42 C41 C40 105.0(6) . .
C42 C41 H41 127.5 . .
C40 C41 H41 127.5 . .
N3 C42 C41 107.7(6) . .
N3 C42 H42 126.2 . .
C41 C42 H42 126.2 . .
C35 C43 H43A 109.5 . .
C35 C43 H43B 109.5 . .
H43A C43 H43B 109.5 . .
C35 C43 H43C 109.5 . .
H43A C43 H43C 109.5 . .
H43B C43 H43C 109.5 . .
C37 C44 H44A 109.5 . .
C37 C44 H44B 109.5 . .
H44A C44 H44B 109.5 . .
C37 C44 H44C 109.5 . .
H44A C44 H44C 109.5 . .
H44B C44 H44C 109.5 . .
C36 C45 C46 118.8(5) . .
C36 C45 H45A 107.6 . .
C46 C45 H45A 107.6 . .
C36 C45 H45B 107.6 . .
C46 C45 H45B 107.6 . .
H45A C45 H45B 107.0 . .
C51 C46 C47 118.9(6) . .
C51 C46 C45 120.1(5) . .
C47 C46 C45 120.9(6) . .
C46 C47 C48 119.8(6) . .
C46 C47 C52 120.4(7) . .
C48 C47 C52 119.7(6) . .
C49 C48 C47 121.0(5) . .
C49 C48 C53 116.4(6) . .
C47 C48 C53 122.6(5) . .
C48 C49 C50 118.9(6) . .
C48 C49 C60 119.9(5) . .
C50 C49 C60 121.2(5) . .
C49 C50 C51 120.5(5) . .
C49 C50 C62 119.1(5) . .
C51 C50 C62 120.4(5) . .
C46 C51 C50 120.7(5) . .
C46 C51 C61 120.2(5) . .
C50 C51 C61 119.0(5) . .
C47 C52 H52A 109.5 . .
C47 C52 H52B 109.5 . .
H52A C52 H52B 109.5 . .
C47 C52 H52C 109.5 . .
H52A C52 H52C 109.5 . .
H52B C52 H52C 109.5 . .
C59 S2 C56 97.6(5) . .
S2 C59 H59A 109.5 . .
S2 C59 H59B 109.5 . .
H59A C59 H59B 109.5 . .
S2 C59 H59C 109.5 . .
H59A C59 H59C 109.5 . .
H59B C59 H59C 109.5 . .
C49 C60 H60A 109.5 . .
C49 C60 H60B 109.5 . .
H60A C60 H60B 109.5 . .
C49 C60 H60C 109.5 . .
H60A C60 H60C 109.5 . .
H60B C60 H60C 109.5 . .
C51 C61 H61A 109.5 . .
C51 C61 H61B 109.5 . .
H61A C61 H61B 109.5 . .
C51 C61 H61C 109.5 . .
H61A C61 H61C 109.5 . .
H61B C61 H61C 109.5 . .
C1 C62 C50 118.9(4) . .
C1 C62 H62A 107.6 . .
C50 C62 H62A 107.6 . .
C1 C62 H62B 107.6 . .
C50 C62 H62B 107.6 . .
H62A C62 H62B 107.0 . .

loop_
_geom_bond_atom_site_label_1
_geom_bond_atom_site_label_2
_geom_bond_distance
_geom_bond_site_symmetry_2
C53 C54 1.3900 .
C53 C58 1.3900 .
C53 C48 1.549(7) .
C54 C55 1.3900 .
C54 H54 0.9500 .
C55 C56 1.3900 .
C55 H55 0.9500 .
C56 C57 1.3900 .
C56 S2 1.823(4) .
C57 C58 1.3900 .
C57 H57 0.9500 .
C58 H58 0.9500 .
Co1 N4 1.999(5) 2_746
Co1 N2 2.024(5) .
Co1 Cl2 2.2176(18) .
Co1 Cl1 2.2206(17) .
C1 C6 1.391(7) .
C1 C2 1.411(7) .
C1 C62 1.531(7) .
C2 C3 1.393(8) .
C2 C7 1.515(8) .
C3 C4 1.394(7) .
C3 C8 1.507(7) .
C4 C5 1.403(7) .
C4 C12 1.495(8) .
C5 C6 1.409(7) .
C5 C14 1.526(7) .
C6 C13 1.504(7) .
C7 H7A 0.9800 .
C7 H7B 0.9800 .
C7 H7C 0.9800 .
C8 N1 1.457(6) .
C8 H8A 0.9900 .
C8 H8B 0.9900 .
N1 C11 1.348(7) .
N1 N2 1.362(6) .
N2 C9 1.312(7) .
C9 C10 1.396(9) .
C9 H9 0.9500 .
C10 C11 1.365(9) .
C10 H10 0.9500 .
C11 H11 0.9500 .
C12 H12A 0.9800 .
C12 H12B 0.9800 .
C12 H12C 0.9800 .
C13 H13A 0.9800 .
C13 H13B 0.9800 .
C13 H13C 0.9800 .
C14 C15 1.516(7) .
C14 H14A 0.9900 .
C14 H14B 0.9900 .
C15 C16 1.395(7) .
C15 C20 1.400(8) .
C16 C17 1.423(8) .
C16 C21 1.505(9) .
C17 C18 1.398(8) .
C17 C22 1.500(8) .
C18 C19 1.395(8) .
C18 C29 1.510(8) .
C19 C20 1.414(7) .
C19 C31 1.539(8) .
C20 C30 1.497(7) .
C21 H21A 0.9800 .
C21 H21B 0.9800 .
C21 H21C 0.9800 .
C22 C23 1.367(9) .
C22 C27 1.367(9) .
C23 C24 1.391(9) .
C23 H23 0.9500 .
C24 C25 1.366(9) .
C24 H24 0.9500 .
C25 C26 1.369(10) .
C25 S1 1.779(6) .
C26 C27 1.370(10) .
C26 H26 0.9500 .
C27 H27 0.9500 .
S1 C28 1.785(7) .
C28 H28A 0.9800 .
C28 H28B 0.9800 .
C28 H28C 0.9800 .
C29 H29A 0.9800 .
C29 H29B 0.9800 .
C29 H29C 0.9800 .
C30 H30A 0.9800 .
C30 H30B 0.9800 .
C30 H30C 0.9800 .
C31 C32 1.507(8) .
C31 H31A 0.9900 .
C31 H31B 0.9900 .
C32 C33 1.409(8) .
C32 C37 1.432(8) .
C33 C34 1.396(9) .
C33 C38 1.505(9) .
C34 C35 1.395(9) .
C34 C39 1.499(8) .
C35 C36 1.411(8) .
C35 C43 1.506(9) .
C36 C37 1.401(8) .
C36 C45 1.505(8) .
C37 C44 1.509(8) .
C38 H38A 0.9800 .
C38 H38B 0.9800 .
C38 H38C 0.9800 .
C39 N3 1.461(7) .
C39 H39A 0.9900 .
C39 H39B 0.9900 .
N3 C42 1.333(8) .
N3 N4 1.361(6) .
N4 C40 1.328(7) .
N4 Co1 1.999(5) 2_756
C40 C41 1.373(9) .
C40 H40 0.9500 .
C41 C42 1.372(10) .
C41 H41 0.9500 .
C42 H42 0.9500 .
C43 H43A 0.9800 .
C43 H43B 0.9800 .
C43 H43C 0.9800 .
C44 H44A 0.9800 .
C44 H44B 0.9800 .
C44 H44C 0.9800 .
C45 C46 1.517(9) .
C45 H45A 0.9900 .
C45 H45B 0.9900 .
C46 C51 1.406(8) .
C46 C47 1.404(8) .
C47 C48 1.419(10) .
C47 C52 1.529(10) .
C48 C49 1.395(8) .
C49 C50 1.400(7) .
C49 C60 1.491(9) .
C50 C51 1.405(8) .
C50 C62 1.529(8) .
C51 C61 1.528(7) .
C52 H52A 0.9800 .
C52 H52B 0.9800 .
C52 H52C 0.9800 .
S2 C59 1.689(8) .
C59 H59A 0.9800 .
C59 H59B 0.9800 .
C59 H59C 0.9800 .
C60 H60A 0.9800 .
C60 H60B 0.9800 .
C60 H60C 0.9800 .
C61 H61A 0.9800 .
C61 H61B 0.9800 .
C61 H61C 0.9800 .
C62 H62A 0.9900 .
C62 H62B 0.9900 .

loop_
_platon_squeeze_void_nr
_platon_squeeze_void_average_x
_platon_squeeze_void_average_y
_platon_squeeze_void_average_z
_platon_squeeze_void_volume
_platon_squeeze_void_count_electrons
1 0.499 -0.016 -0.005 2662.4 323.4
